data_2211906
loop_
_publ_author_name
Zia-ur-Rahman
'Saqib Ali'
'Niaz Muhammed'
'Meetsma, Auke'

_publ_section_title Dibutylchloro[4-(4-nitrophenyl)piperazine-1-carbodithioato-\k^2^<i>S</i>,<i>S</i>']tin(IV)
_journal_coeditor_code NG2171
_journal_issue 1
_journal_name_full 'Acta Crystallographica Section E'
_journal_page_first m89
_journal_page_last m90
_journal_paper_doi 10.1107/S160053680605207X
_journal_volume 63
_journal_year 2007
_chemical_formula_iupac '[Sn (C4 H9)2 (C11 H12 N3 O2 S2) Cl]'
_chemical_formula_moiety 'C19 H30 Cl N3 O2 S2 Sn'
_chemical_formula_sum 'C19 H30 Cl N3 O2 S2 Sn'
_chemical_formula_weight 550.76
_chemical_name_systematic
;
Dibutylchloro[4-(4-nitrophenyl)piperazine-1-carbodithioato-\k^2^S,S']tin(IV)
;
_space_group_IT_number 2
_symmetry_cell_setting triclinic
_symmetry_space_group_name_Hall '-P 1'
_symmetry_space_group_name_H-M 'P -1'
_atom_sites_solution_hydrogens difmap
_atom_sites_solution_primary heavy
_atom_sites_solution_secondary direct
_cell_angle_alpha 76.5530(10)
_cell_angle_beta 88.4640(10)
_cell_angle_gamma 87.5080(10)
_cell_formula_units_Z 4
_cell_length_a 9.7151(7)
_cell_length_b 14.9780(10)
_cell_length_c 16.1520(10)
_cell_measurement_reflns_used 6271
_cell_measurement_temperature 100.0(10)
_cell_measurement_theta_max 29.75
_cell_measurement_theta_min 2.48
_cell_volume 2283.4(3)
_computing_cell_refinement 'SAINT-Plus (Bruker, 2000)'
_computing_data_collection 'SMART (Bruker, 2000)'
_computing_data_reduction 'XPREP (Bruker, 2000)'
_computing_molecular_graphics 'PLATON (Spek, 2003)'
_computing_publication_material PLATON
_computing_structure_refinement 'SHELXL97 (Sheldrick, 1997)'
_computing_structure_solution 'DIRDIF99 (Beurskens <i>et al.</i>,  1999)'
_diffrn_ambient_temperature 100.0(10)
_diffrn_detector_area_resol_mean '4096x4096 / 62x62 (binned 512)'
_diffrn_measured_fraction_theta_full 0.984
_diffrn_measured_fraction_theta_max 0.960
_diffrn_measurement_device_type
;
Bruker SMART APEX CCD area-detector
;
_diffrn_measurement_method '\f and \w'
_diffrn_radiation_monochromator 'parallel mounted graphite'
_diffrn_radiation_source 'fine focus sealed Siemens Mo tube '
_diffrn_radiation_type MoK\a
_diffrn_radiation_wavelength 0.71073
_diffrn_reflns_av_R_equivalents 0.0187
_diffrn_reflns_av_sigmaI/netI 0.0302
_diffrn_reflns_limit_h_max 12
_diffrn_reflns_limit_h_min -11
_diffrn_reflns_limit_k_max 19
_diffrn_reflns_limit_k_min -19
_diffrn_reflns_limit_l_max 21
_diffrn_reflns_limit_l_min -21
_diffrn_reflns_number 21022
_diffrn_reflns_reduction_process
;
 Intensity data were corrected for Lorentz and polarization
  effects, decay and absorption and reduced to F~o~^2^
  using SAINT (Bruker, 2000) and SADABS (Sheldrick, 2001)
;
_diffrn_reflns_theta_full 25.00
_diffrn_reflns_theta_max 28.28
_diffrn_reflns_theta_min 2.57
_diffrn_standards_decay_% 0
_diffrn_standards_number 0
_exptl_absorpt_coefficient_mu 1.439
_exptl_absorpt_correction_T_max 0.7718
_exptl_absorpt_correction_T_min 0.5101
_exptl_absorpt_correction_type multi-scan
_exptl_absorpt_process_details '(SADABS; Sheldrick, 2001)'
_exptl_crystal_colour yellow
_exptl_crystal_density_diffrn 1.602
_exptl_crystal_density_method 'not measured'
_exptl_crystal_description block
_exptl_crystal_F_000 1120
_exptl_crystal_size_max 0.51
_exptl_crystal_size_mid 0.21
_exptl_crystal_size_min 0.18
_refine_diff_density_max 0.937
_refine_diff_density_min -0.510
_refine_ls_extinction_method none
_refine_ls_goodness_of_fit_ref 1.048
_refine_ls_hydrogen_treatment refall
_refine_ls_matrix_type full
_refine_ls_number_parameters 745
_refine_ls_number_reflns 10881
_refine_ls_number_restraints 0
_refine_ls_restrained_S_all 1.048
_refine_ls_R_factor_all 0.0300
_refine_ls_R_factor_gt 0.0255
_refine_ls_shift/su_max 0.001
_refine_ls_shift/su_mean 0.000
_refine_ls_structure_factor_coef Fsqd
_refine_ls_weighting_details 'calc w=1/[\s^2^(Fo^2^)+(0.0255P)^2^+1.1175P] where P=(Fo^2^+2Fc^2^)/3'
_refine_ls_weighting_scheme calc
_refine_ls_wR_factor_gt 0.0575
_refine_ls_wR_factor_ref 0.0593
_reflns_number_gt 9782
_reflns_number_total 10881
_reflns_threshold_expression I>2\s(I)
_cod_data_source_file ng2171.cif
_cod_data_source_block I
_cod_database_code 2211906
_cod_database_fobs_code 2211906

loop_
_symmetry_equiv_pos_site_id
_symmetry_equiv_pos_as_xyz
1 x,y,z
2 -x,-y,-z

loop_
_atom_site_aniso_label
_atom_site_aniso_U_11
_atom_site_aniso_U_22
_atom_site_aniso_U_33
_atom_site_aniso_U_12
_atom_site_aniso_U_13
_atom_site_aniso_U_23
Sn1 0.01180(10) 0.01170(10) 0.01180(10) 0.00040(10) -0.00150(10) -0.00240(10)
Cl1 0.0221(3) 0.0194(2) 0.0178(2) 0.0022(2) -0.0096(2) -0.0022(2)
S11 0.0163(3) 0.0127(2) 0.0159(2) 0.0002(2) -0.0069(2) -0.0020(2)
S12 0.0185(3) 0.0124(2) 0.0187(2) -0.0007(2) -0.0087(2) -0.0028(2)
O11 0.0148(8) 0.0281(8) 0.0227(8) -0.0071(6) 0.0020(6) -0.0030(6)
O12 0.0230(8) 0.0245(8) 0.0118(7) -0.0022(6) 0.0017(6) -0.0003(6)
N11 0.0172(9) 0.0143(8) 0.0158(8) 0.0016(6) 0.0024(7) -0.0022(7)
N12 0.0162(9) 0.0117(7) 0.0118(8) -0.0005(6) -0.0010(6) -0.0001(6)
N13 0.0128(8) 0.0128(7) 0.0152(8) -0.0005(6) -0.0049(6) -0.0030(6)
C11 0.0159(10) 0.0118(8) 0.0142(9) 0.0012(7) 0.0020(8) -0.0003(7)
C12 0.0203(11) 0.0155(9) 0.0104(9) 0.0013(7) -0.0014(8) -0.0013(7)
C13 0.0163(10) 0.0149(9) 0.0142(9) -0.0020(7) -0.0029(8) -0.0024(7)
C14 0.0151(10) 0.0107(8) 0.0121(9) 0.0014(7) 0.0003(7) -0.0008(7)
C15 0.0191(11) 0.0171(9) 0.0110(9) -0.0020(7) -0.0026(8) -0.0005(7)
C16 0.0157(10) 0.0171(9) 0.0168(10) -0.0021(7) -0.0026(8) -0.0020(8)
C17 0.0139(10) 0.0134(9) 0.0142(9) -0.0012(7) -0.0030(8) 0.0003(7)
C18 0.0205(11) 0.0125(9) 0.0141(9) -0.0005(7) -0.0083(8) -0.0018(7)
C19 0.0160(10) 0.0136(9) 0.0190(10) -0.0027(7) -0.0066(8) -0.0020(8)
C110 0.0207(11) 0.0131(9) 0.0092(9) -0.0028(7) -0.0024(8) -0.0009(7)
C111 0.0119(9) 0.0154(9) 0.0127(9) 0.0006(7) -0.0005(7) -0.0044(7)
C112 0.0163(10) 0.0137(9) 0.0163(10) -0.0006(7) -0.0005(8) -0.0041(8)
C113 0.0172(11) 0.0194(10) 0.0156(10) 0.0001(8) -0.0014(8) -0.0060(8)
C114 0.0175(11) 0.0263(11) 0.0217(11) 0.0007(8) 0.0008(9) -0.0092(9)
C115 0.0288(14) 0.0427(15) 0.0226(12) 0.0036(11) -0.0029(10) -0.0159(11)
C116 0.0173(11) 0.0242(10) 0.0198(10) -0.0021(8) 0.0026(8) -0.0078(9)
C117 0.0197(11) 0.0180(10) 0.0165(10) -0.0027(8) 0.0001(8) -0.0023(8)
C118 0.0211(11) 0.0224(10) 0.0199(10) -0.0068(8) -0.0011(9) -0.0061(9)
C119 0.0259(14) 0.0328(13) 0.0313(13) -0.0044(10) -0.0108(11) 0.0030(11)
Sn2 0.01500(10) 0.01210(10) 0.01160(10) -0.00050(10) -0.00240(10) -0.00140(10)
Cl2 0.0254(3) 0.0194(2) 0.0218(3) -0.0003(2) -0.0119(2) 0.0010(2)
S21 0.0174(3) 0.0126(2) 0.0189(2) -0.0007(2) -0.0073(2) -0.0032(2)
S22 0.0192(3) 0.0130(2) 0.0171(2) 0.0001(2) -0.0079(2) -0.0024(2)
O21 0.0251(8) 0.0186(7) 0.0144(7) -0.0009(6) 0.0014(6) 0.0001(6)
O22 0.0218(8) 0.0237(8) 0.0235(8) -0.0094(6) 0.0031(6) -0.0020(6)
N21 0.0169(9) 0.0130(8) 0.0168(8) 0.0001(6) 0.0053(7) -0.0023(7)
N22 0.0128(8) 0.0132(7) 0.0118(8) -0.0025(6) -0.0024(6) -0.0006(6)
N23 0.0134(8) 0.0130(7) 0.0130(8) -0.0016(6) -0.0018(6) -0.0018(6)
C21 0.0173(10) 0.0099(8) 0.0152(9) 0.0006(7) 0.0037(8) -0.0007(7)
C22 0.0163(10) 0.0149(9) 0.0116(9) 0.0030(7) -0.0009(8) -0.0022(7)
C23 0.0120(10) 0.0139(9) 0.0146(9) -0.0005(7) -0.0012(7) -0.0034(7)
C24 0.0128(10) 0.0123(8) 0.0131(9) 0.0008(7) 0.0004(7) -0.0029(7)
C25 0.0163(10) 0.0159(9) 0.0146(9) -0.0017(7) -0.0036(8) -0.0013(8)
C26 0.0132(10) 0.0150(9) 0.0207(10) -0.0027(7) -0.0012(8) -0.0041(8)
C27 0.0156(10) 0.0156(9) 0.0142(9) -0.0038(7) -0.0043(8) -0.0003(8)
C28 0.0133(10) 0.0138(9) 0.0153(9) -0.0007(7) -0.0031(8) 0.0021(7)
C29 0.0198(11) 0.0134(9) 0.0117(9) -0.0024(7) -0.0049(8) -0.0017(7)
C210 0.0147(10) 0.0147(9) 0.0128(9) -0.0018(7) -0.0038(8) -0.0013(7)
C211 0.0124(9) 0.0152(9) 0.0111(9) 0.0005(7) -0.0002(7) -0.0028(7)
C212 0.0188(11) 0.0129(9) 0.0155(9) 0.0006(7) -0.0029(8) -0.0029(8)
C213 0.0202(11) 0.0172(10) 0.0194(10) -0.0022(8) 0.0011(9) -0.0052(8)
C214 0.0226(12) 0.0247(11) 0.0217(11) -0.0039(9) 0.0020(9) -0.0070(9)
C215 0.0341(15) 0.0308(13) 0.0306(13) 0.0051(10) 0.0002(11) -0.0151(11)
C216 0.0281(13) 0.0297(12) 0.0146(10) -0.0073(9) 0.0034(9) -0.0031(9)
C217 0.0219(12) 0.0224(11) 0.0245(11) -0.0020(8) 0.0058(9) -0.0053(9)
C218 0.0189(11) 0.0205(10) 0.0220(11) -0.0007(8) -0.0010(9) -0.0023(9)
C219 0.0221(13) 0.0385(14) 0.0313(14) -0.0014(10) -0.0039(11) -0.0009(12)

loop_
_atom_site_type_symbol
_atom_site_label
_atom_site_fract_x
_atom_site_fract_y
_atom_site_fract_z
_atom_site_U_iso_or_equiv
_atom_site_thermal_displace_type
_atom_site_occupancy
Sn Sn1 0.069750(10) 0.304070(10) 0.064530(10) 0.01180(10) Uani 1.000
Cl Cl1 -0.10703(5) 0.36276(3) -0.04648(3) 0.02000(10) Uani 1.000
S S11 -0.01623(5) 0.14972(3) 0.07156(3) 0.01510(10) Uani 1.000
S S12 0.20359(5) 0.17574(3) 0.18474(3) 0.01650(10) Uani 1.000
O O11 -0.23267(15) -0.44889(10) 0.45133(10) 0.0222(5) Uani 1.000
O O12 -0.08358(16) -0.43718(10) 0.54501(9) 0.0204(4) Uani 1.000
N N11 -0.12515(18) -0.41969(11) 0.47146(11) 0.0161(5) Uani 1.000
N N12 0.17616(17) -0.18197(10) 0.21610(10) 0.0137(5) Uani 1.000
N N13 0.11120(17) 0.01119(11) 0.18006(10) 0.0136(4) Uani 1.000
C C11 -0.0437(2) -0.36115(12) 0.40568(12) 0.0145(5) Uani 1.000
C C12 0.0677(2) -0.31781(13) 0.42793(12) 0.0157(6) Uani 1.000
C C13 0.1407(2) -0.25815(13) 0.36562(12) 0.0152(5) Uani 1.000
C C14 0.1043(2) -0.24114(12) 0.27943(12) 0.0130(5) Uani 1.000
C C15 -0.0058(2) -0.29001(13) 0.25885(13) 0.0161(6) Uani 1.000
C C16 -0.0793(2) -0.34880(13) 0.32103(13) 0.0168(6) Uani 1.000
C C17 0.2731(2) -0.11873(13) 0.23718(13) 0.0143(5) Uani 1.000
C C18 0.1993(2) -0.03253(13) 0.25269(13) 0.0158(6) Uani 1.000
C C19 0.0233(2) -0.05200(13) 0.14999(14) 0.0163(6) Uani 1.000
C C110 0.1076(2) -0.13579(13) 0.13729(12) 0.0145(6) Uani 1.000
C C111 0.1031(2) 0.10166(13) 0.14977(12) 0.0132(5) Uani 1.000
C C112 -0.0120(2) 0.37956(13) 0.15288(13) 0.0153(6) Uani 1.000
C C113 -0.1573(2) 0.35279(14) 0.18365(13) 0.0171(6) Uani 1.000
C C114 -0.2195(2) 0.41021(15) 0.24334(14) 0.0213(6) Uani 1.000
C C115 -0.1491(3) 0.3925(2) 0.32838(16) 0.0301(8) Uani 1.000
C C116 0.2403(2) 0.33632(15) -0.02211(14) 0.0200(6) Uani 1.000
C C117 0.2992(2) 0.42962(14) -0.02383(13) 0.0183(6) Uani 1.000
C C118 0.3535(2) 0.43747(15) 0.06157(14) 0.0207(6) Uani 1.000
C C119 0.4673(3) 0.36778(18) 0.09713(17) 0.0314(8) Uani 1.000
H H12 0.093(3) -0.3295(17) 0.4832(16) 0.025(7) Uiso 1.000
H H13 0.213(2) -0.2282(15) 0.3813(14) 0.015(6) Uiso 1.000
H H15 -0.029(2) -0.2836(16) 0.2026(15) 0.021(6) Uiso 1.000
H H16 -0.156(2) -0.3847(16) 0.3063(14) 0.019(6) Uiso 1.000
H H17 0.335(2) -0.0981(14) 0.1878(14) 0.011(5) Uiso 1.000
H H17' 0.324(2) -0.1487(15) 0.2848(14) 0.014(5) Uiso 1.000
H H18 0.140(2) -0.0473(16) 0.3028(15) 0.020(6) Uiso 1.000
H H18' 0.259(2) 0.0114(16) 0.2590(15) 0.020(6) Uiso 1.000
H H19 -0.018(2) -0.0209(16) 0.0979(15) 0.020(6) Uiso 1.000
H H19' -0.049(2) -0.0716(16) 0.1931(15) 0.019(6) Uiso 1.000
H H110 0.049(2) -0.1744(14) 0.1183(13) 0.010(5) Uiso 1.000
H H110' 0.180(2) -0.1153(14) 0.0942(14) 0.012(5) Uiso 1.000
H H112 0.053(2) 0.3673(15) 0.1982(14) 0.016(6) Uiso 1.000
H H112' -0.013(2) 0.4431(16) 0.1213(14) 0.014(6) Uiso 1.000
H H113 -0.153(2) 0.2871(17) 0.2156(15) 0.025(6) Uiso 1.000
H H113' -0.218(2) 0.3584(15) 0.1356(14) 0.017(6) Uiso 1.000
H H114 -0.209(3) 0.4774(18) 0.2155(16) 0.031(7) Uiso 1.000
H H114' -0.316(3) 0.3999(17) 0.2509(16) 0.028(7) Uiso 1.000
H H115 -0.160(3) 0.328(2) 0.3593(18) 0.043(8) Uiso 1.000
H H115' -0.193(3) 0.429(2) 0.3663(18) 0.041(8) Uiso 1.000
H H115" -0.057(3) 0.406(2) 0.3214(19) 0.043(9) Uiso 1.000
H H116 0.309(3) 0.2882(18) -0.0036(16) 0.033(7) Uiso 1.000
H H116' 0.203(3) 0.3352(16) -0.0779(16) 0.023(6) Uiso 1.000
H H117 0.377(3) 0.4395(18) -0.0667(17) 0.033(7) Uiso 1.000
H H117' 0.227(3) 0.4814(18) -0.0432(16) 0.032(7) Uiso 1.000
H H118 0.275(3) 0.4347(16) 0.1060(16) 0.025(6) Uiso 1.000
H H118' 0.385(3) 0.4992(18) 0.0548(16) 0.028(7) Uiso 1.000
H H119 0.436(3) 0.303(2) 0.1103(18) 0.044(8) Uiso 1.000
H H119' 0.512(3) 0.3881(19) 0.1453(18) 0.040(8) Uiso 1.000
H H119" 0.544(3) 0.3672(19) 0.0559(19) 0.042(8) Uiso 1.000
Sn Sn2 0.426090(10) 0.172800(10) 0.447080(10) 0.01310(10) Uani 1.000
Cl Cl2 0.61369(6) 0.10993(3) 0.54866(3) 0.0230(2) Uani 1.000
S S21 0.28091(5) 0.30781(3) 0.33684(3) 0.01620(10) Uani 1.000
S S22 0.50597(5) 0.32641(3) 0.45026(3) 0.01650(10) Uani 1.000
O O21 0.58583(16) 0.96151(10) -0.06831(9) 0.0200(4) Uani 1.000
O O22 0.74900(16) 0.97330(10) 0.01698(10) 0.0234(5) Uani 1.000
N N21 0.64456(18) 0.93710(11) 0.00040(11) 0.0159(5) Uani 1.000
N N22 0.43160(17) 0.64473(10) 0.24888(10) 0.0129(4) Uani 1.000
N N23 0.36929(17) 0.46874(11) 0.35343(10) 0.0133(4) Uani 1.000
C C21 0.5884(2) 0.86255(12) 0.06459(12) 0.0146(5) Uani 1.000
C C22 0.4735(2) 0.81945(13) 0.04684(12) 0.0145(5) Uani 1.000
C C23 0.4227(2) 0.74667(13) 0.10693(12) 0.0135(5) Uani 1.000
C C24 0.4850(2) 0.71610(12) 0.18697(12) 0.0128(5) Uani 1.000
C C25 0.6022(2) 0.76176(13) 0.20244(13) 0.0159(5) Uani 1.000
C C26 0.6534(2) 0.83389(13) 0.14202(13) 0.0162(6) Uani 1.000
C C27 0.3398(2) 0.58344(13) 0.22016(13) 0.0155(5) Uani 1.000
C C28 0.2676(2) 0.51975(13) 0.29322(13) 0.0150(5) Uani 1.000
C C29 0.4494(2) 0.53170(13) 0.38764(12) 0.0150(6) Uani 1.000
C C210 0.5245(2) 0.59729(13) 0.31644(12) 0.0143(5) Uani 1.000
C C211 0.3812(2) 0.37809(13) 0.37646(12) 0.0130(5) Uani 1.000
C C212 0.5005(2) 0.11498(13) 0.34505(13) 0.0158(6) Uani 1.000
C C213 0.5987(2) 0.17451(14) 0.28352(14) 0.0188(6) Uani 1.000
C C214 0.6222(3) 0.14065(15) 0.20169(14) 0.0227(7) Uani 1.000
C C215 0.6838(3) 0.04335(17) 0.21640(17) 0.0307(8) Uani 1.000
C C216 0.2580(3) 0.12952(17) 0.53447(14) 0.0244(7) Uani 1.000
C C217 0.1164(2) 0.14239(15) 0.49432(15) 0.0230(7) Uani 1.000
C C218 0.1017(2) 0.09066(15) 0.42500(14) 0.0209(6) Uani 1.000
C C219 -0.0363(3) 0.10941(19) 0.38093(18) 0.0317(8) Uani 1.000
H H22 0.429(2) 0.8389(15) -0.0037(14) 0.013(5) Uiso 1.000
H H23 0.345(2) 0.7191(16) 0.0929(14) 0.019(6) Uiso 1.000
H H25 0.648(2) 0.7435(15) 0.2533(14) 0.016(6) Uiso 1.000
H H26 0.727(2) 0.8639(15) 0.1534(14) 0.014(5) Uiso 1.000
H H27 0.393(2) 0.5436(16) 0.1852(15) 0.023(6) Uiso 1.000
H H27' 0.272(2) 0.6183(15) 0.1870(14) 0.014(6) Uiso 1.000
H H28 0.208(2) 0.5558(15) 0.3246(13) 0.012(5) Uiso 1.000
H H28' 0.220(2) 0.4750(15) 0.2730(14) 0.015(6) Uiso 1.000
H H29 0.512(2) 0.5004(14) 0.4260(13) 0.009(5) Uiso 1.000
H H29' 0.385(2) 0.5664(15) 0.4196(13) 0.011(5) Uiso 1.000
H H210 0.563(2) 0.6411(14) 0.3431(12) 0.006(5) Uiso 1.000
H H210' 0.598(2) 0.5637(15) 0.2930(14) 0.014(5) Uiso 1.000
H H212 0.543(3) 0.0598(19) 0.3710(17) 0.037(8) Uiso 1.000
H H212' 0.418(3) 0.1064(16) 0.3166(15) 0.019(6) Uiso 1.000
H H213 0.687(3) 0.1730(16) 0.3131(15) 0.021(6) Uiso 1.000
H H213' 0.559(3) 0.2364(18) 0.2684(16) 0.033(7) Uiso 1.000
H H214 0.535(3) 0.1424(16) 0.1731(15) 0.020(6) Uiso 1.000
H H214' 0.683(3) 0.1834(17) 0.1630(16) 0.027(7) Uiso 1.000
H H215 0.769(3) 0.0407(19) 0.2504(18) 0.039(8) Uiso 1.000
H H215' 0.705(3) 0.0267(18) 0.1641(18) 0.034(7) Uiso 1.000
H H215" 0.617(3) -0.001(2) 0.2488(19) 0.046(9) Uiso 1.000
H H216 0.278(3) 0.0644(18) 0.5574(16) 0.030(7) Uiso 1.000
H H216' 0.268(3) 0.1626(18) 0.5808(17) 0.030(7) Uiso 1.000
H H217 0.047(3) 0.1219(18) 0.5418(17) 0.036(7) Uiso 1.000
H H217' 0.097(2) 0.2068(17) 0.4710(15) 0.024(6) Uiso 1.000
H H218 0.119(3) 0.0268(18) 0.4499(16) 0.027(7) Uiso 1.000
H H218' 0.176(3) 0.1051(16) 0.3849(16) 0.023(6) Uiso 1.000
H H219 -0.113(3) 0.098(2) 0.4214(19) 0.042(8) Uiso 1.000
H H219' -0.045(3) 0.0722(19) 0.3390(18) 0.037(8) Uiso 1.000
H H219" -0.041(3) 0.175(2) 0.3537(19) 0.051(9) Uiso 1.000

loop_
_atom_type_symbol
_atom_type_description
_atom_type_scat_dispersion_real
_atom_type_scat_dispersion_imag
_atom_type_scat_source
Sn Sn -0.6537 1.4246 'International Tables Vol C Tables 4.2.6.8 and 6.1.1.4'
S S 0.1246 0.1234 'International Tables Vol C Tables 4.2.6.8 and 6.1.1.4'
O O 0.0106 0.0060 'International Tables Vol C Tables 4.2.6.8 and 6.1.1.4'
N N 0.0061 0.0033 'International Tables Vol C Tables 4.2.6.8 and 6.1.1.4'
Cl Cl 0.1484 0.1585 'International Tables Vol C Tables 4.2.6.8 and 6.1.1.4'
H H 0.0000 0.0000 'International Tables Vol C Tables 4.2.6.8 and 6.1.1.4'
C C 0.0033 0.0016 'International Tables Vol C Tables 4.2.6.8 and 6.1.1.4'

loop_
_geom_angle_atom_site_label_1
_geom_angle_atom_site_label_2
_geom_angle_atom_site_label_3
_geom_angle
_geom_angle_publ_flag
Cl1 Sn1 S11 86.64(2) no
Cl1 Sn1 S12 155.67(2) no
Cl1 Sn1 C112 95.63(5) no
Cl1 Sn1 C116 94.16(6) no
S11 Sn1 S12 69.13(2) no
S11 Sn1 C112 118.58(5) no
S11 Sn1 C116 112.77(6) no
S12 Sn1 C112 94.20(6) no
S12 Sn1 C116 97.16(6) no
C112 Sn1 C116 128.12(8) no
S21 Sn2 C212 91.07(6) no
S21 Sn2 C216 96.53(7) no
S22 Sn2 C212 117.11(6) no
S22 Sn2 C216 113.24(7) no
C212 Sn2 C216 128.35(9) no
Cl2 Sn2 C212 97.45(5) no
Cl2 Sn2 C216 96.37(7) no
S21 Sn2 S22 68.94(2) no
Cl2 Sn2 S22 86.40(2) no
Cl2 Sn2 S21 155.11(2) no
Sn1 S11 C111 90.35(7) no
Sn1 S12 C111 83.38(7) no
Sn2 S21 C211 82.97(7) no
Sn2 S22 C211 90.38(7) no
O11 N11 O12 123.13(17) no
O11 N11 C11 118.62(17) no
O12 N11 C11 118.25(17) no
C17 N12 C110 108.19(15) no
C14 N12 C110 120.06(16) no
C14 N12 C17 120.86(16) no
C18 N13 C111 122.15(16) no
C18 N13 C19 114.83(16) no
C19 N13 C111 122.73(16) no
O21 N21 O22 122.91(17) no
O22 N21 C21 118.62(17) no
O21 N21 C21 118.47(17) no
C24 N22 C27 117.06(16) no
C27 N22 C210 113.66(15) no
C24 N22 C210 117.12(16) no
C28 N23 C211 124.27(17) no
C29 N23 C211 125.09(16) no
C28 N23 C29 110.55(15) no
N11 C11 C12 119.79(17) no
N11 C11 C16 119.47(17) no
C12 C11 C16 120.73(18) no
C11 C12 C13 119.73(18) no
C12 C13 C14 121.12(18) no
N12 C14 C15 120.49(17) no
N12 C14 C13 122.05(17) no
C13 C14 C15 117.41(17) no
C14 C15 C16 121.40(18) no
C11 C16 C15 119.50(18) no
N12 C17 C18 111.47(16) no
N13 C18 C17 110.87(16) no
N13 C19 C110 110.46(16) no
N12 C110 C19 110.47(16) no
S11 C111 S12 117.03(11) no
S11 C111 N13 119.80(15) no
S12 C111 N13 123.16(15) no
Sn1 C112 C113 112.70(13) no
C11 C12 H12 119.6(17) no
C13 C12 H12 120.6(18) no
C112 C113 C114 112.98(17) no
C14 C13 H13 119.8(14) no
C12 C13 H13 119.1(14) no
C113 C114 C115 113.56(19) no
C14 C15 H15 119.9(14) no
C16 C15 H15 118.7(14) no
C11 C16 H16 119.1(13) no
Sn1 C116 C117 113.36(14) no
C15 C16 H16 121.4(13) no
H17 C17 H17' 110.3(17) no
C116 C117 C118 113.63(18) no
C18 C17 H17' 110.9(14) no
N12 C17 H17 108.6(12) no
N12 C17 H17' 109.7(14) no
C18 C17 H17 105.9(13) no
N13 C18 H18 107.3(13) no
N13 C18 H18' 106.1(14) no
C117 C118 C119 114.73(19) no
C17 C18 H18 110.5(14) no
C17 C18 H18' 112.8(13) no
H18 C18 H18' 109(2) no
N13 C19 H19' 108.3(14) no
C110 C19 H19 110.0(14) no
C110 C19 H19' 109.3(14) no
N13 C19 H19 109.5(14) no
H19 C19 H19' 109.3(18) no
H110' C110 H110 109.9(18) no
N12 C110 H110' 107.3(12) no
N12 C110 H110 112.2(13) no
C19 C110 H110 108.3(13) no
C19 C110 H110' 108.6(13) no
C113 C112 H112' 109.9(12) no
C113 C112 H112 112.6(12) no
Sn1 C112 H112 104.5(13) no
Sn1 C112 H112' 104.4(13) no
H112' C112 H112 112.3(18) no
C112 C113 H113 108.0(11) no
C112 C113 H113' 110.6(12) no
H113' C113 H113 108.2(19) no
C114 C113 H113' 108.9(13) no
C114 C113 H113 108.0(14) no
C113 C114 H114' 109.3(16) no
C113 C114 H114 108.6(15) no
C115 C114 H114' 110.9(15) no
C115 C114 H114 106.8(15) no
H114' C114 H114 108(2) no
C114 C115 H115 109.9(17) no
H115' C115 H115" 109(3) no
C114 C115 H115" 111.0(19) no
C114 C115 H115' 111.9(17) no
H115" C115 H115 111(3) no
H115' C115 H115 104(2) no
H116' C116 H116 112(2) no
C117 C116 H116 110.1(17) no
Sn1 C116 H116' 104.4(17) no
Sn1 C116 H116 105.8(16) no
C117 C116 H116' 110.8(15) no
H117' C117 H117 107(2) no
C116 C117 H117 107.9(16) no
C118 C117 H117' 108.2(15) no
C116 C117 H117' 110.9(16) no
C118 C117 H117 108.5(16) no
C119 C118 H118' 110.3(17) no
C119 C118 H118 109.7(15) no
C117 C118 H118 111.2(15) no
C117 C118 H118' 107.6(15) no
H118' C118 H118 103(2) no
H119" C119 H119 104(2) no
C118 C119 H119' 108.5(16) no
C118 C119 H119" 112.3(17) no
C118 C119 H119 112.7(17) no
H119' C119 H119" 103(2) no
H119' C119 H119 116(2) no
N21 C21 C22 119.72(17) no
N21 C21 C26 119.28(17) no
C22 C21 C26 120.97(18) no
C21 C22 C23 119.70(18) no
C22 C23 C24 121.06(18) no
N22 C24 C23 121.35(17) no
N22 C24 C25 121.20(17) no
C23 C24 C25 117.44(17) no
C24 C25 C26 121.35(18) no
C21 C26 C25 119.47(18) no
N22 C27 C28 112.59(16) no
N23 C28 C27 109.89(16) no
N23 C29 C210 110.66(15) no
C21 C22 H22 121.4(14) no
C23 C22 H22 118.9(14) no
C22 C23 H23 117.5(14) no
C24 C23 H23 121.4(14) no
C24 C25 H25 120.8(13) no
C26 C25 H25 117.8(13) no
C25 C26 H26 120.5(14) no
C21 C26 H26 120.0(14) no
N22 C27 H27' 109.1(14) no
C28 C27 H27 107.8(13) no
N22 C27 H27 111.2(12) no
H27 C27 H27' 109.2(19) no
C28 C27 H27' 106.9(13) no
N23 C28 H28' 106.2(13) no
N23 C28 H28 106.9(12) no
C27 C28 H28 109.8(13) no
C27 C28 H28' 110.2(13) no
H28 C28 H28' 113.6(17) no
C210 C29 H29' 110.8(12) no
H29 C29 H29' 106.6(17) no
C210 C29 H29 109.3(13) no
N23 C29 H29 111.1(14) no
N23 C29 H29' 108.4(12) no
N22 C210 C29 112.31(16) no
S21 C211 N23 123.09(15) no
S22 C211 N23 119.31(15) no
S21 C211 S22 117.61(11) no
Sn2 C212 C213 114.58(14) no
C212 C213 C214 112.00(18) no
C213 C214 C215 113.69(19) no
Sn2 C216 C217 114.72(15) no
C216 C217 C218 113.75(18) no
C217 C218 C219 113.35(19) no
N22 C210 H210' 110.2(13) no
N22 C210 H210 109.7(12) no
C29 C210 H210' 109.5(13) no
C29 C210 H210 105.1(11) no
H210' C210 H210 109.9(17) no
Sn2 C212 H212' 103.7(15) no
Sn2 C212 H212 104.9(17) no
C213 C212 H212' 110.6(15) no
C213 C212 H212 111.0(18) no
H212' C212 H212 112(2) no
C212 C213 H213' 108.4(17) no
C212 C213 H213 107.4(14) no
C214 C213 H213' 108.2(15) no
C214 C213 H213 110.1(14) no
H213' C213 H213 111(2) no
C213 C214 H214' 108.6(15) no
C213 C214 H214 109.5(15) no
C215 C214 H214' 109.8(16) no
C215 C214 H214 108.0(15) no
H214' C214 H214 107(2) no
C214 C215 H215' 111.4(17) no
C214 C215 H215" 110.0(18) no
C214 C215 H215 107.5(17) no
H215' C215 H215" 108(2) no
H215' C215 H215 111(2) no
H215" C215 H215 110(2) no
Sn2 C216 H216' 105.1(16) no
Sn2 C216 H216 104.3(16) no
C217 C216 H216' 114.2(17) no
C217 C216 H216 109.3(17) no
H216' C216 H216 109(2) no
C216 C217 H217' 109.3(12) no
C216 C217 H217 107.0(16) no
C218 C217 H217' 109.0(14) no
C218 C217 H217 110.7(16) no
H217' C217 H217 107(2) no
C217 C218 H218' 109.0(16) no
C217 C218 H218 107.5(16) no
C219 C218 H218' 111.0(16) no
C219 C218 H218 112.5(17) no
H218' C218 H218 103(2) no
C218 C219 H219' 111.5(17) no
C218 C219 H219" 106.3(17) no
C218 C219 H219 111.8(18) no
H219' C219 H219" 111(2) no
H219' C219 H219 109(2) no
H219" C219 H219 107(3) no

loop_
_geom_bond_atom_site_label_1
_geom_bond_atom_site_label_2
_geom_bond_distance
_geom_bond_publ_flag
Sn1 Cl1 2.4976(5) no
Sn1 S11 2.4690(5) no
Sn1 S12 2.7088(5) no
Sn1 C112 2.135(2) no
Sn1 C116 2.137(2) no
Sn2 S21 2.7315(5) no
Sn2 S22 2.4720(5) no
Sn2 Cl2 2.4886(6) no
Sn2 C216 2.150(3) no
Sn2 C212 2.129(2) no
S11 C111 1.744(2) no
S12 C111 1.708(2) no
S21 C211 1.704(2) no
S22 C211 1.748(2) no
O11 N11 1.230(2) no
O12 N11 1.231(2) no
O21 N21 1.232(2) no
O22 N21 1.235(2) no
N11 C11 1.451(3) no
N12 C14 1.383(2) no
N12 C17 1.465(3) no
N12 C110 1.462(2) no
N13 C18 1.478(3) no
N13 C111 1.329(3) no
N13 C19 1.472(3) no
N21 C21 1.450(3) no
N22 C27 1.465(3) no
N22 C24 1.391(2) no
N22 C210 1.465(3) no
N23 C29 1.459(3) no
N23 C28 1.465(3) no
N23 C211 1.323(3) no
C11 C16 1.388(3) no
C11 C12 1.383(3) no
C12 C13 1.383(3) no
C13 C14 1.408(3) no
C14 C15 1.411(3) no
C15 C16 1.378(3) no
C17 C18 1.518(3) no
C19 C110 1.520(3) no
C112 C113 1.523(3) no
C12 H12 0.91(3) no
C113 C114 1.531(3) no
C13 H13 0.92(2) no
C114 C115 1.513(3) no
C15 H15 0.92(2) no
C116 C117 1.527(3) no
C16 H16 1.00(2) no
C17 H17' 0.94(2) no
C117 C118 1.521(3) no
C17 H17 0.98(2) no
C118 C119 1.516(4) no
C18 H18 0.97(2) no
C18 H18' 0.92(2) no
C19 H19 0.95(2) no
C19 H19' 0.98(2) no
C110 H110' 0.98(2) no
C110 H110 0.93(2) no
C112 H112' 0.97(2) no
C112 H112 0.96(2) no
C113 H113 1.00(3) no
C113 H113' 0.97(2) no
C114 H114 1.01(3) no
C114 H114' 0.96(3) no
C115 H115' 0.99(3) no
C115 H115" 0.92(3) no
C115 H115 0.99(3) no
C116 H116' 0.98(3) no
C116 H116 0.96(3) no
C117 H117 1.00(3) no
C117 H117' 1.02(3) no
C118 H118' 0.97(3) no
C118 H118 1.03(3) no
C119 H119" 0.99(3) no
C119 H119 1.00(3) no
C119 H119' 1.01(3) no
C21 C22 1.382(3) no
C21 C26 1.384(3) no
C22 C23 1.380(3) no
C23 C24 1.411(3) no
C24 C25 1.410(3) no
C25 C26 1.377(3) no
C27 C28 1.512(3) no
C29 C210 1.521(3) no
C22 H22 0.91(2) no
C23 H23 0.93(2) no
C25 H25 0.92(2) no
C26 H26 0.91(2) no
C27 H27' 0.92(2) no
C27 H27 1.03(2) no
C28 H28 0.98(2) no
C28 H28' 0.95(2) no
C29 H29 0.91(2) no
C29 H29' 1.00(2) no
C212 C213 1.518(3) no
C213 C214 1.530(3) no
C214 C215 1.520(4) no
C216 C217 1.522(3) no
C217 C218 1.515(3) no
C218 C219 1.519(4) no
C210 H210' 0.97(2) no
C210 H210 0.96(2) no
C212 H212' 0.96(3) no
C212 H212 0.92(3) no
C213 H213' 0.97(3) no
C213 H213 0.99(3) no
C214 H214' 0.99(3) no
C214 H214 0.97(3) no
C215 H215' 0.95(3) no
C215 H215" 1.00(3) no
C215 H215 1.00(3) no
C216 H216' 1.00(3) no
C216 H216 0.97(3) no
C217 H217' 0.96(3) no
C217 H217 1.01(3) no
C218 H218' 0.95(3) no
C218 H218 0.96(3) no
C219 H219' 0.98(3) no
C219 H219" 0.98(3) no
C219 H219 0.97(3) no

loop_
_geom_contact_atom_site_label_1
_geom_contact_atom_site_label_2
_geom_contact_distance
_geom_contact_site_symmetry_2
_geom_contact_publ_flag
Sn1 C119 4.095(3) . no
Sn1 H118 3.05(3) . no
Sn1 H119 3.65(3) . no
Sn2 H218' 2.96(3) . no
Cl1 C112 3.441(2) . no
Cl1 C116 3.403(2) . no
Cl1 S11 3.4075(7) . no
Cl1 C27 3.573(2) 2_565 no
Cl2 S22 3.3959(7) . no
Cl2 C216 3.465(3) . no
Cl2 C212 3.614(2) 2_656 no
Cl2 C212 3.479(2) . no
Cl1 H23 2.86(2) 2_565 no
Cl1 H116' 3.07(3) . no
Cl1 H27' 2.77(2) 2_565 no
Cl1 H113' 3.09(2) . no
Cl1 H112' 3.14(2) 2_565 no
Cl2 H212 3.03(3) 2_656 no
Cl2 H13 2.92(2) 2_656 no
Cl2 H17' 2.96(2) 2_656 no
S11 S12 2.9441(7) . no
S11 Cl1 3.4075(7) . no
S11 C110 3.566(2) 2_555 no
S12 C112 3.570(2) . no
S12 S11 2.9441(7) . no
S12 S21 3.6057(7) . no
S12 C116 3.654(2) . no
S21 C212 3.495(2) . no
S21 S22 2.9529(7) . no
S21 S12 3.6057(7) . no
S21 C216 3.663(2) . no
S21 C217 3.516(2) . no
S21 O12 3.5032(16) 2_556 no
S22 Cl2 3.3959(7) . no
S22 S21 2.9529(7) . no
S11 H19 2.49(2) . no
S11 H110 3.03(2) 2_555 no
S12 H212' 3.00(3) . no
S12 H218' 3.17(3) . no
S12 H119 3.06(3) . no
S12 H18' 2.52(2) . no
S21 H213' 3.13(3) . no
S21 H217' 2.95(2) . no
S21 H28' 2.53(2) . no
S21 H112 3.14(2) . no
S21 H218' 3.16(3) . no
S22 H29' 3.16(2) 2_666 no
S22 H29 2.55(2) . no
O11 C210 3.197(2) 1_445 no
O11 C29 3.327(2) 1_445 no
O11 C29 3.342(2) 2_556 no
O12 N11 2.939(2) 2_546 no
O12 C115 3.280(3) 2_556 no
O12 C211 3.295(2) 2_556 no
O12 O12 3.029(2) 2_546 no
O12 C11 3.146(2) 2_546 no
O12 S21 3.5032(16) 2_556 no
O12 N23 3.183(2) 2_556 no
O12 C28 3.161(2) 2_556 no
O21 O21 3.130(2) 2_675 no
O21 C21 3.081(2) 2_675 no
O21 C22 3.402(3) 2_675 no
O21 N21 2.978(2) 2_675 no
O22 C110 3.371(2) 2_665 no
O22 C111 3.411(2) 2_665 no
O11 H210 2.77(2) 1_445 no
O11 H16 2.43(2) . no
O11 H29' 2.83(2) 2_556 no
O11 H29 2.69(2) 1_445 no
O11 H115' 2.54(3) 1_545 no
O12 H12 2.44(3) . no
O12 H28 2.71(2) 2_556 no
O12 H115" 2.72(3) 2_556 no
O21 H22 2.46(2) . no
O21 H214 2.86(3) 2_665 no
O21 H17 2.59(2) 2_665 no
O22 H19 2.66(2) 1_665 no
O22 H215' 2.70(3) 1_565 no
O22 H110' 2.55(2) 2_665 no
O22 H26 2.43(2) . no
N11 O12 2.939(2) 2_546 no
N12 N13 2.861(2) . no
N12 C23 3.227(3) 1_545 no
N12 C24 3.379(3) 1_545 no
N13 N12 2.861(2) . no
N21 O21 2.978(2) 2_675 no
N22 N23 2.860(2) . no
N23 N22 2.860(2) . no
N23 O12 3.183(2) 2_556 no
C11 O12 3.146(2) 2_546 no
C12 C217 3.562(3) 2_556 no
C13 C18 3.509(3) . no
C17 C24 3.379(3) 1_545 no
C17 C23 3.487(3) 1_545 no
C18 C13 3.509(3) . no
C21 O21 3.081(2) 2_675 no
C21 C116 3.546(3) 2_665 no
C22 O21 3.402(3) 2_675 no
C23 N12 3.227(3) 1_565 no
C23 C17 3.487(3) 1_565 no
C23 C110 3.545(3) 1_565 no
C24 C17 3.379(3) 1_565 no
C24 N12 3.379(3) 1_565 no
C27 Cl1 3.573(2) 2_565 no
C28 O12 3.161(2) 2_556 no
C29 O11 3.342(2) 2_556 no
C29 O11 3.327(2) 1_665 no
C110 S11 3.566(2) 2_555 no
C110 O22 3.371(2) 2_665 no
C110 C23 3.545(3) 1_545 no
C11 H28 3.09(2) 1_545 no
C111 O22 3.411(2) 2_665 no
C12 H28 3.06(2) 1_545 no
C112 S12 3.570(2) . no
C112 Cl1 3.441(2) . no
C12 H217' 2.98(2) 2_556 no
C13 H17' 2.59(2) . no
C13 H18 3.08(2) . no
C13 H28 3.05(2) 1_545 no
C14 H28 3.09(2) 1_545 no
C14 H18 3.05(2) . no
C14 H19' 2.96(2) . no
C15 H28 3.06(2) 1_545 no
C15 H110 2.57(2) . no
C115 O12 3.280(3) 2_556 no
C116 S12 3.654(2) . no
C16 H25 3.04(2) 1_445 no
C116 C21 3.546(3) 2_665 no
C16 H28 3.08(2) 1_545 no
C116 Cl1 3.403(2) . no
C17 H13 2.59(2) . no
C119 Sn1 4.095(3) . no
C21 H116 2.80(3) 2_665 no
C22 H116 2.78(3) 2_665 no
C22 H17 3.09(2) 1_565 no
C23 H27' 2.55(2) . no
C23 H17 3.00(2) 1_565 no
C23 H110' 3.05(2) 1_565 no
C23 H27 3.03(2) . no
C24 H17 3.09(2) 1_565 no
C25 H210 2.58(2) . no
C25 H210' 2.99(2) . no
C26 H215' 3.06(3) 1_565 no
C27 H23 2.53(2) . no
C29 H29 2.97(2) 2_666 no
C210 O11 3.197(2) 1_665 no
C110 H15 2.62(2) . no
C211 O12 3.295(2) 2_556 no
C112 H115" 2.86(3) . no
C112 H118 2.97(3) . no
C212 Cl2 3.479(2) . no
C212 S21 3.495(2) . no
C212 Cl2 3.614(2) 2_656 no
C113 H117' 3.02(3) 2_565 no
C114 H210' 3.08(2) 1_455 no
C115 H112 2.92(2) . no
C115 H12 3.03(3) 2_556 no
C216 S21 3.663(2) . no
C216 Cl2 3.465(3) . no
C116 H119 2.84(3) . no
C217 C12 3.562(3) 2_556 no
C118 H27 2.87(2) . no
C119 H116 2.76(3) . no
C210 H25 2.53(2) . no
C212 H215" 2.78(3) . no
C213 H113 3.04(2) 1_655 no
C214 H119 3.08(3) . no
C215 H26 3.10(2) 1_545 no
C215 H212 2.87(3) . no
C219 H213 2.96(3) 1_455 no
H110' H17 2.23(3) . no
H110' O22 2.55(2) 2_665 no
H110' C23 3.05(2) 1_545 no
H112' Cl1 3.14(2) 2_565 no
H112' H117' 2.54(3) 2_565 no
H112' H114 2.52(3) . no
H113' Cl1 3.09(2) . no
H113' H117' 2.51(4) 2_565 no
H114' H119' 2.46(4) 1_455 no
H115' O11 2.54(3) 1_565 no
H115" O12 2.72(3) 2_556 no
H115" C112 2.86(3) . no
H115" H112 2.41(4) . no
H117' H113' 2.51(4) 2_565 no
H117' C113 3.02(3) 2_565 no
H117' H112' 2.54(3) 2_565 no
H118' H27 2.36(4) . no
H118' H119" 2.46(4) 2_665 no
H118' H117 2.55(4) 2_665 no
H119' H114' 2.46(4) 1_655 no
H119" H117 2.60(4) . no
H119" H118' 2.46(4) 2_665 no
H12 C115 3.03(3) 2_556 no
H12 O12 2.44(3) . no
H210' C25 2.99(2) . no
H210' C114 3.08(2) 1_655 no
H210' H16 2.57(3) 1_665 no
H13 C17 2.59(2) . no
H13 Cl2 2.92(2) 2_656 no
H13 H17' 2.04(3) . no
H212' H18' 2.48(3) . no
H212' H218' 2.57(4) . no
H212' S12 3.00(3) . no
H212' H214 2.51(3) . no
H213' S21 3.13(3) . no
H15 C110 2.62(2) . no
H15 H110 2.03(3) . no
H214' H113 2.56(4) 1_655 no
H16 O11 2.43(2) . no
H16 H210' 2.57(3) 1_445 no
H215' H26 2.48(4) 1_545 no
H215' O22 2.70(3) 1_545 no
H215' C26 3.06(3) 1_545 no
H17 C22 3.09(2) 1_545 no
H17 O21 2.59(2) 2_665 no
H17 C23 3.00(2) 1_545 no
H17 C24 3.09(2) 1_545 no
H17 H110' 2.23(3) . no
H17' H13 2.04(3) . no
H17' C13 2.59(2) . no
H17' Cl2 2.96(2) 2_656 no
H215" H212 2.44(4) . no
H215" C212 2.78(3) . no
H18 C13 3.08(2) . no
H18 C14 3.05(2) . no
H18' H212' 2.48(3) . no
H18' S12 2.52(2) . no
H19 S11 2.49(2) . no
H19 O22 2.66(2) 1_445 no
H19' C14 2.96(2) . no
H19' H26 2.57(3) 1_445 no
H217' C12 2.98(2) 2_556 no
H217' S21 2.95(2) . no
H217' H219" 2.50(4) . no
H218' S21 3.16(3) . no
H218' H212' 2.57(4) . no
H218' S12 3.17(3) . no
H218' Sn2 2.96(3) . no
H219' H215 2.46(4) 1_455 no
H22 O21 2.46(2) . no
H219" H115 2.54(4) . no
H219" H217' 2.50(4) . no
H23 Cl1 2.86(2) 2_565 no
H23 C27 2.53(2) . no
H23 H27' 2.02(3) . no
H25 H210 2.04(3) . no
H25 C16 3.04(2) 1_665 no
H25 C210 2.53(2) . no
H26 O22 2.43(2) . no
H26 H215' 2.48(4) 1_565 no
H26 H19' 2.57(3) 1_665 no
H26 C215 3.10(2) 1_565 no
H27 H118' 2.36(4) . no
H27 C23 3.03(2) . no
H27 C118 2.87(2) . no
H27' H23 2.02(3) . no
H27' C23 2.55(2) . no
H27' Cl1 2.77(2) 2_565 no
H28 C16 3.08(2) 1_565 no
H28 C11 3.09(2) 1_565 no
H28 C12 3.06(2) 1_565 no
H28 C13 3.05(2) 1_565 no
H28 C14 3.09(2) 1_565 no
H28 C15 3.06(2) 1_565 no
H28 O12 2.71(2) 2_556 no
H28 H29' 2.37(3) . no
H28' S21 2.53(2) . no
H29 C29 2.97(2) 2_666 no
H29 O11 2.69(2) 1_665 no
H29 H29 2.39(3) 2_666 no
H29 S22 2.55(2) . no
H29' H28 2.37(3) . no
H29' S22 3.16(2) 2_666 no
H29' O11 2.83(2) 2_556 no
H110 H15 2.03(3) . no
H110 S11 3.03(2) 2_555 no
H110 C15 2.57(2) . no
H112 H115" 2.41(4) . no
H112 C115 2.92(2) . no
H112 S21 3.14(2) . no
H113 H115 2.53(4) . no
H113 H214' 2.56(4) 1_455 no
H113 C213 3.04(2) 1_455 no
H113 H213 2.58(3) 1_455 no
H114 H112' 2.52(3) . no
H115 H219" 2.54(4) . no
H115 H113 2.53(4) . no
H116 H119 2.30(4) . no
H116 C21 2.80(3) 2_665 no
H116 C119 2.76(3) . no
H116 C22 2.78(3) 2_665 no
H117 H118' 2.55(4) 2_665 no
H117 H119" 2.60(4) . no
H118 C112 2.97(3) . no
H118 Sn1 3.05(3) . no
H119 C116 2.84(3) . no
H119 S12 3.06(3) . no
H119 H214 2.54(4) . no
H119 C214 3.08(3) . no
H119 H116 2.30(4) . no
H119 Sn1 3.65(3) . no
H210 O11 2.77(2) 1_665 no
H210 C25 2.58(2) . no
H210 H25 2.04(3) . no
H212 C215 2.87(3) . no
H212 H215" 2.44(4) . no
H212 Cl2 3.03(3) 2_656 no
H212 H216 2.58(4) 2_656 no
H213 C219 2.96(3) 1_655 no
H213 H113 2.58(3) 1_655 no
H213 H215 2.52(4) . no
H214 H212' 2.51(3) . no
H214 H119 2.54(4) . no
H214 O21 2.86(3) 2_665 no
H215 H219' 2.46(4) 1_655 no
H215 H213 2.52(4) . no
H216 H218 2.53(4) . no
H216 H212 2.58(4) 2_656 no
H218 H216 2.53(4) . no
H218 H219 2.45(4) 2_556 no
H219 H218 2.45(4) 2_556 no

loop_
_geom_hbond_atom_site_label_D
_geom_hbond_atom_site_label_H
_geom_hbond_atom_site_label_A
_geom_hbond_site_symmetry_A
_geom_hbond_distance_DH
_geom_hbond_distance_HA
_geom_hbond_distance_DA
_geom_hbond_angle_DHA
_geom_hbond_publ_flag
C110 H110' O22 2_665 0.98(2) 2.55(2) 3.371(2) 140.8(16) no
C115 H115' O11 1_565 0.99(3) 2.54(3) 3.491(3) 161(2) no
C17 H17 O21 2_665 0.98(2) 2.59(2) 3.458(3) 146.7(16) no
C18 H18' S12 . 0.92(2) 2.52(2) 3.058(2) 118.0(16) no
C19 H19 S11 . 0.95(2) 2.49(2) 3.004(2) 113.8(17) no
C27 H27' Cl1 2_565 0.92(2) 2.77(2) 3.573(2) 146.4(18) no
C28 H28' S21 . 0.95(2) 2.53(2) 3.085(2) 117.5(16) no
C29 H29 S22 . 0.91(2) 2.55(2) 3.036(2) 114.1(16) no

loop_
_geom_torsion_atom_site_label_1
_geom_torsion_atom_site_label_2
_geom_torsion_atom_site_label_3
_geom_torsion_atom_site_label_4
_geom_torsion
_geom_torsion_publ_flag
Cl1 Sn1 S11 C111 -179.82(7) no
S12 Sn1 S11 C111 -2.04(7) no
C112 Sn1 S11 C111 -85.24(9) no
C116 Sn1 S11 C111 87.08(9) no
Cl1 Sn1 S12 C111 7.48(8) no
S11 Sn1 S12 C111 2.10(7) no
C112 Sn1 S12 C111 121.13(9) no
C116 Sn1 S12 C111 -109.59(9) no
Cl1 Sn1 C112 C113 62.47(14) no
S11 Sn1 C112 C113 -26.77(16) no
S12 Sn1 C112 C113 -95.25(13) no
C116 Sn1 C112 C113 162.25(13) no
Cl1 Sn1 C116 C117 94.79(14) no
S11 Sn1 C116 C117 -177.11(12) no
S12 Sn1 C116 C117 -106.79(14) no
C112 Sn1 C116 C117 -5.69(19) no
C212 Sn2 S22 C211 81.79(9) no
C216 Sn2 S22 C211 -86.28(10) no
Cl2 Sn2 C212 C213 -89.07(14) no
S21 Sn2 C212 C213 67.48(14) no
S22 Sn2 C212 C213 0.69(16) no
C216 Sn2 C212 C213 166.68(14) no
Cl2 Sn2 C216 C217 -171.52(16) no
S21 Sn2 C216 C217 29.82(17) no
S22 Sn2 C216 C217 99.67(17) no
Cl2 Sn2 S21 C211 -10.29(8) no
S22 Sn2 S21 C211 -1.92(7) no
C212 Sn2 S21 C211 -120.68(9) no
C216 Sn2 S21 C211 110.51(10) no
Cl2 Sn2 S22 C211 178.33(7) no
S21 Sn2 S22 C211 1.85(6) no
C212 Sn2 C216 C217 -66.8(2) no
Sn1 S11 C111 S12 3.39(11) no
Sn1 S11 C111 N13 -177.46(15) no
Sn1 S12 C111 N13 177.77(17) no
Sn1 S12 C111 S11 -3.11(10) no
Sn2 S21 C211 N23 -177.70(17) no
Sn2 S21 C211 S22 2.85(10) no
Sn2 S22 C211 S21 -3.13(11) no
Sn2 S22 C211 N23 177.40(15) no
O11 N11 C11 C12 171.66(18) no
O12 N11 C11 C16 172.65(18) no
O11 N11 C11 C16 -7.9(3) no
O12 N11 C11 C12 -7.8(3) no
C17 N12 C14 C13 -13.9(3) no
C110 N12 C17 C18 61.9(2) no
C14 N12 C110 C19 81.2(2) no
C17 N12 C110 C19 -63.29(19) no
C110 N12 C14 C15 28.8(3) no
C17 N12 C14 C15 168.81(17) no
C110 N12 C14 C13 -153.92(18) no
C14 N12 C17 C18 -82.3(2) no
C19 N13 C18 C17 47.4(2) no
C18 N13 C111 S12 5.9(3) no
C19 N13 C111 S11 0.4(3) no
C19 N13 C111 S12 179.47(15) no
C111 N13 C18 C17 -138.50(18) no
C18 N13 C19 C110 -49.1(2) no
C111 N13 C19 C110 136.92(19) no
C18 N13 C111 S11 -173.21(14) no
O21 N21 C21 C22 1.6(3) no
O21 N21 C21 C26 179.68(18) no
O22 N21 C21 C22 -178.46(18) no
O22 N21 C21 C26 -0.3(3) no
C27 N22 C24 C23 19.7(3) no
C27 N22 C24 C25 -161.47(18) no
C210 N22 C24 C23 159.84(18) no
C210 N22 C24 C25 -21.3(3) no
C24 N22 C27 C28 -169.51(16) no
C210 N22 C27 C28 49.0(2) no
C24 N22 C210 C29 170.72(16) no
C27 N22 C210 C29 -47.8(2) no
C28 N23 C211 S22 -179.09(14) no
C29 N23 C28 C27 60.1(2) no
C211 N23 C28 C27 -123.1(2) no
C28 N23 C29 C210 -59.5(2) no
C211 N23 C29 C210 123.8(2) no
C28 N23 C211 S21 1.5(3) no
C29 N23 C211 S21 177.80(14) no
C29 N23 C211 S22 -2.8(3) no
N11 C11 C12 C13 -176.51(18) no
N11 C11 C16 C15 177.11(18) no
C12 C11 C16 C15 -2.4(3) no
C16 C11 C12 C13 3.0(3) no
C11 C12 C13 C14 -0.5(3) no
C12 C13 C14 C15 -2.5(3) no
C12 C13 C14 N12 -179.80(18) no
N12 C14 C15 C16 -179.55(18) no
C13 C14 C15 C16 3.1(3) no
C14 C15 C16 C11 -0.7(3) no
N12 C17 C18 N13 -53.5(2) no
N13 C19 C110 N12 56.7(2) no
N21 C21 C22 C23 177.97(18) no
C26 C21 C22 C23 -0.1(3) no
N21 C21 C26 C25 -178.55(18) no
C22 C21 C26 C25 -0.4(3) no
C21 C22 C23 C24 0.9(3) no
C22 C23 C24 N22 177.86(18) no
C22 C23 C24 C25 -1.1(3) no
N22 C24 C25 C26 -178.43(18) no
C23 C24 C25 C26 0.5(3) no
C24 C25 C26 C21 0.3(3) no
N22 C27 C28 N23 -54.5(2) no
N23 C29 C210 N22 52.8(2) no
Sn2 C212 C213 C214 -166.82(15) no
C212 C213 C214 C215 -60.2(3) no
Sn2 C216 C217 C218 59.5(2) no
C216 C217 C218 C219 -175.8(2) no
